data_7132823
loop_
_publ_author_name
'Zhou, Hongxun'
'Li, Lijun'
'Yan, Qinqin'
'Ma, Jinyue'
'Wang, Ying'
'Gao, Yongjun'
'Liu, Zhong-Quan'
'Li, Zejiang'

_publ_section_title
;
 Metal-free radical bicyclization/chloroalkylarylation of 1,6-enynes with
 chloroalkanes.
;
_journal_issue 29
_journal_name_full 'Chemical communications (Cambridge, England)'
_journal_page_first 3938
_journal_page_last 3941
_journal_paper_doi 10.1039/d4cc00651h
_journal_volume 60
_journal_year 2024
_chemical_formula_sum 'C24 H16 O2'
_chemical_formula_weight 336.37
_space_group_crystal_system monoclinic
_space_group_IT_number 14
_space_group_name_Hall '-P 2ybc'
_space_group_name_H-M_alt 'P 1 21/c 1'
_atom_sites_solution_hydrogens geom
_audit_creation_method SHELXL-2018/3
_audit_update_record
;
2024-02-03 deposited with the CCDC.	2024-03-08 downloaded from the CCDC.
;
_cell_angle_alpha 90
_cell_angle_beta 102.186(4)
_cell_angle_gamma 90
_cell_formula_units_Z 4
_cell_length_a 12.2366(11)
_cell_length_b 17.3994(15)
_cell_length_c 8.2782(8)
_cell_measurement_reflns_used 2138
_cell_measurement_temperature 273(2)
_cell_measurement_theta_max 23.17
_cell_measurement_theta_min 2.78
_cell_volume 1722.8(3)
_computing_structure_refinement 'SHELXL-2018/3 (Sheldrick, 2018)'
_computing_structure_solution 'SHELXT 2018/2 (Sheldrick, 2018)'
_diffrn_ambient_temperature 273(2)
_diffrn_measured_fraction_theta_full 0.995
_diffrn_measured_fraction_theta_max 0.995
_diffrn_radiation_type MoK\a
_diffrn_radiation_wavelength 0.71073
_diffrn_reflns_av_R_equivalents 0.0835
_diffrn_reflns_av_unetI/netI 0.0532
_diffrn_reflns_Laue_measured_fraction_full 0.995
_diffrn_reflns_Laue_measured_fraction_max 0.995
_diffrn_reflns_limit_h_max 13
_diffrn_reflns_limit_h_min -13
_diffrn_reflns_limit_k_max 19
_diffrn_reflns_limit_k_min -19
_diffrn_reflns_limit_l_max 9
_diffrn_reflns_limit_l_min -9
_diffrn_reflns_number 15822
_diffrn_reflns_point_group_measured_fraction_full 0.995
_diffrn_reflns_point_group_measured_fraction_max 0.995
_diffrn_reflns_theta_full 23.286
_diffrn_reflns_theta_max 23.286
_diffrn_reflns_theta_min 2.776
_exptl_absorpt_coefficient_mu 0.081
_exptl_crystal_colour yellow
_exptl_crystal_density_diffrn 1.297
_exptl_crystal_description prism
_exptl_crystal_F_000 704
_exptl_crystal_size_max 0.320
_exptl_crystal_size_mid 0.210
_exptl_crystal_size_min 0.110
_refine_diff_density_max 0.208
_refine_diff_density_min -0.187
_refine_diff_density_rms 0.040
_refine_ls_extinction_method none
_refine_ls_goodness_of_fit_ref 1.110
_refine_ls_hydrogen_treatment constr
_refine_ls_matrix_type full
_refine_ls_number_parameters 235
_refine_ls_number_reflns 2481
_refine_ls_number_restraints 0
_refine_ls_restrained_S_all 1.110
_refine_ls_R_factor_all 0.1004
_refine_ls_R_factor_gt 0.0686
_refine_ls_shift/su_max 0.000
_refine_ls_shift/su_mean 0.000
_refine_ls_structure_factor_coef Fsqd
_refine_ls_weighting_details 'w=1/[\s^2^(Fo^2^)+(0.0395P)^2^+1.3514P] where P=(Fo^2^+2Fc^2^)/3'
_refine_ls_weighting_scheme calc
_refine_ls_wR_factor_gt 0.1453
_refine_ls_wR_factor_ref 0.1630
_reflns_Friedel_coverage 0.000
_reflns_number_gt 1704
_reflns_number_total 2481
_reflns_threshold_expression 'I > 2\s(I)'
_cod_data_source_file d4cc00651h2.cif
_cod_data_source_block Z524
_cod_depositor_comments 'Adding full bibliography for 7132822--7132824.cif.'
_cod_original_sg_symbol_H-M 'P 21/c'
_cod_database_code 7132823
_shelx_shelxl_version_number 2018/3
_shelx_space_group_comment
;
The symmetry employed for this shelxl refinement is uniquely defined
by the following loop, which should always be used as a source of
symmetry information in preference to the above space-group names.
They are only intended as comments.
;
_shelx_estimated_absorpt_t_min 0.974
_shelx_estimated_absorpt_t_max 0.991

loop_
_space_group_symop_operation_xyz
'x, y, z'
'-x, y+1/2, -z+1/2'
'-x, -y, -z'
'x, -y-1/2, z-1/2'

loop_
_atom_site_label
_atom_site_type_symbol
_atom_site_fract_x
_atom_site_fract_y
_atom_site_fract_z
_atom_site_U_iso_or_equiv
_atom_site_adp_type
_atom_site_occupancy
_atom_site_site_symmetry_order
_atom_site_calc_flag
_atom_site_refinement_flags_posn
_atom_site_refinement_flags_adp
_atom_site_refinement_flags_occupancy
_atom_site_disorder_assembly
_atom_site_disorder_group
C1 C 0.9379(3) 0.3629(2) 0.1647(5) 0.0666(11) Uani 1 1 d . . . . .
C2 C 0.9059(3) 0.4293(2) 0.2521(4) 0.0520(9) Uani 1 1 d . . . . .
C3 C 0.9282(3) 0.5045(2) 0.2331(4) 0.0548(9) Uani 1 1 d . . . . .
H3 H 0.969220 0.519876 0.156146 0.066 Uiso 1 1 calc R U . . .
C4 C 0.8880(3) 0.55896(19) 0.3324(4) 0.0507(9) Uani 1 1 d . . . . .
C5 C 0.9095(3) 0.6381(2) 0.3201(5) 0.0645(10) Uani 1 1 d . . . . .
H5 H 0.950609 0.654945 0.244386 0.077 Uiso 1 1 calc R U . . .
C6 C 0.8711(3) 0.6901(2) 0.4168(5) 0.0724(12) Uani 1 1 d . . . . .
H6 H 0.886572 0.742074 0.408482 0.087 Uiso 1 1 calc R U . . .
C7 C 0.8079(3) 0.6649(2) 0.5294(5) 0.0734(12) Uani 1 1 d . . . . .
H7 H 0.781410 0.700732 0.595248 0.088 Uiso 1 1 calc R U . . .
C8 C 0.7846(3) 0.5898(2) 0.5441(5) 0.0619(10) Uani 1 1 d . . . . .
H8 H 0.742565 0.574765 0.619960 0.074 Uiso 1 1 calc R U . . .
C9 C 0.8231(3) 0.53343(19) 0.4463(4) 0.0498(9) Uani 1 1 d . . . . .
C10 C 0.7992(3) 0.45347(19) 0.4606(4) 0.0504(9) Uani 1 1 d . . . . .
C11 C 0.8431(3) 0.40348(19) 0.3637(4) 0.0534(9) Uani 1 1 d . . . . .
C12 C 0.8360(3) 0.3175(2) 0.3500(5) 0.0713(11) Uani 1 1 d . . . . .
H12A H 0.870388 0.293379 0.453961 0.086 Uiso 1 1 calc R U . . .
H12B H 0.758714 0.300804 0.318754 0.086 Uiso 1 1 calc R U . . .
C13 C 0.7274(3) 0.42749(19) 0.5745(4) 0.0525(9) Uani 1 1 d . . . . .
C14 C 0.7694(3) 0.4075(3) 0.7347(5) 0.1007(17) Uani 1 1 d . . . . .
H14 H 0.846447 0.405670 0.773022 0.121 Uiso 1 1 calc R U . . .
C15 C 0.7004(3) 0.3898(3) 0.8417(5) 0.1015(17) Uani 1 1 d . . . . .
H15 H 0.732516 0.377466 0.950635 0.122 Uiso 1 1 calc R U . . .
C16 C 0.5871(3) 0.38984(19) 0.7932(5) 0.0549(9) Uani 1 1 d . . . . .
C17 C 0.5463(3) 0.4047(3) 0.6309(5) 0.0893(15) Uani 1 1 d . . . . .
H17 H 0.469419 0.402918 0.590831 0.107 Uiso 1 1 calc R U . . .
C18 C 0.6146(3) 0.4225(3) 0.5226(5) 0.0835(14) Uani 1 1 d . . . . .
H18 H 0.582599 0.431235 0.411913 0.100 Uiso 1 1 calc R U . . .
C19 C 0.5150(3) 0.3726(2) 0.9115(5) 0.0603(10) Uani 1 1 d . . . . .
C20 C 0.5430(4) 0.3180(3) 1.0313(6) 0.0941(15) Uani 1 1 d . . . . .
H20 H 0.609100 0.290483 1.039608 0.113 Uiso 1 1 calc R U . . .
C21 C 0.4742(6) 0.3032(3) 1.1408(6) 0.1130(19) Uani 1 1 d . . . . .
H21 H 0.495405 0.266204 1.222530 0.136 Uiso 1 1 calc R U . . .
C22 C 0.3783(5) 0.3408(3) 1.1312(7) 0.1017(17) Uani 1 1 d . . . . .
H22 H 0.332363 0.329918 1.204543 0.122 Uiso 1 1 calc R U . . .
C23 C 0.3487(4) 0.3952(4) 1.0131(7) 0.125(2) Uani 1 1 d . . . . .
H23 H 0.282119 0.422024 1.005768 0.150 Uiso 1 1 calc R U . . .
C24 C 0.4165(4) 0.4112(3) 0.9035(6) 0.1041(17) Uani 1 1 d . . . . .
H24 H 0.394981 0.448811 0.823208 0.125 Uiso 1 1 calc R U . . .
O1 O 0.8961(2) 0.29858(15) 0.2229(4) 0.0795(8) Uani 1 1 d . . . . .
O2 O 0.9900(3) 0.35923(17) 0.0565(4) 0.0876(10) Uani 1 1 d . . . . .

loop_
_atom_site_aniso_label
_atom_site_aniso_U_11
_atom_site_aniso_U_22
_atom_site_aniso_U_33
_atom_site_aniso_U_23
_atom_site_aniso_U_13
_atom_site_aniso_U_12
C1 0.075(3) 0.070(3) 0.054(3) 0.000(2) 0.012(2) 0.017(2)
C2 0.054(2) 0.058(2) 0.044(2) 0.0018(17) 0.0103(17) 0.0087(17)
C3 0.051(2) 0.066(2) 0.051(2) 0.0048(18) 0.0181(18) 0.0048(17)
C4 0.0443(19) 0.056(2) 0.053(2) 0.0023(17) 0.0139(17) 0.0014(15)
C5 0.063(2) 0.061(2) 0.075(3) 0.008(2) 0.028(2) -0.0038(19)
C6 0.082(3) 0.052(2) 0.089(3) 0.003(2) 0.030(3) -0.005(2)
C7 0.082(3) 0.063(3) 0.082(3) -0.009(2) 0.035(3) 0.002(2)
C8 0.063(2) 0.061(2) 0.068(3) 0.002(2) 0.030(2) -0.0020(18)
C9 0.0450(19) 0.057(2) 0.049(2) -0.0008(17) 0.0125(17) 0.0006(16)
C10 0.0453(19) 0.059(2) 0.045(2) 0.0053(17) 0.0073(16) -0.0012(16)
C11 0.054(2) 0.056(2) 0.049(2) 0.0029(17) 0.0077(18) 0.0041(17)
C12 0.089(3) 0.059(2) 0.067(3) 0.003(2) 0.020(2) 0.004(2)
C13 0.051(2) 0.055(2) 0.052(2) 0.0064(17) 0.0126(18) -0.0011(16)
C14 0.047(2) 0.191(5) 0.062(3) 0.037(3) 0.008(2) -0.008(3)
C15 0.059(3) 0.186(5) 0.057(3) 0.040(3) 0.007(2) -0.009(3)
C16 0.053(2) 0.059(2) 0.053(2) 0.0087(17) 0.0105(18) -0.0050(16)
C17 0.046(2) 0.153(4) 0.066(3) 0.036(3) 0.006(2) -0.012(2)
C18 0.058(3) 0.137(4) 0.054(3) 0.031(3) 0.007(2) -0.012(2)
C19 0.067(2) 0.062(2) 0.054(2) 0.0048(19) 0.017(2) -0.0047(18)
C20 0.119(4) 0.096(3) 0.081(3) 0.030(3) 0.050(3) 0.026(3)
C21 0.174(6) 0.091(4) 0.095(4) 0.035(3) 0.077(4) 0.021(4)
C22 0.120(5) 0.109(4) 0.095(4) -0.007(3) 0.066(4) -0.021(3)
C23 0.085(4) 0.198(7) 0.102(4) 0.027(5) 0.045(3) 0.017(4)
C24 0.079(3) 0.148(5) 0.094(4) 0.046(3) 0.039(3) 0.027(3)
O1 0.110(2) 0.0597(17) 0.072(2) -0.0075(14) 0.0265(17) 0.0117(15)
O2 0.113(2) 0.090(2) 0.068(2) -0.0027(16) 0.0354(19) 0.0322(17)

loop_
_atom_type_symbol
_atom_type_description
_atom_type_scat_dispersion_real
_atom_type_scat_dispersion_imag
_atom_type_scat_source
C C 0.0033 0.0016 'International Tables Vol C Tables 4.2.6.8 and 6.1.1.4'
H H 0.0000 0.0000 'International Tables Vol C Tables 4.2.6.8 and 6.1.1.4'
O O 0.0106 0.0060 'International Tables Vol C Tables 4.2.6.8 and 6.1.1.4'

loop_
_geom_angle_atom_site_label_1
_geom_angle_atom_site_label_2
_geom_angle_atom_site_label_3
_geom_angle
_geom_angle_site_symmetry_1
_geom_angle_site_symmetry_3
_geom_angle_publ_flag
O2 C1 O1 121.1(4) . . ?
O2 C1 C2 130.5(4) . . ?
O1 C1 C2 108.3(3) . . ?
C3 C2 C11 122.8(3) . . ?
C3 C2 C1 128.7(3) . . ?
C11 C2 C1 108.5(3) . . ?
C2 C3 C4 118.6(3) . . ?
C2 C3 H3 120.7 . . ?
C4 C3 H3 120.7 . . ?
C3 C4 C5 121.5(3) . . ?
C3 C4 C9 119.2(3) . . ?
C5 C4 C9 119.3(3) . . ?
C6 C5 C4 121.1(3) . . ?
C6 C5 H5 119.5 . . ?
C4 C5 H5 119.5 . . ?
C5 C6 C7 119.6(4) . . ?
C5 C6 H6 120.2 . . ?
C7 C6 H6 120.2 . . ?
C8 C7 C6 121.3(4) . . ?
C8 C7 H7 119.4 . . ?
C6 C7 H7 119.4 . . ?
C7 C8 C9 121.3(3) . . ?
C7 C8 H8 119.4 . . ?
C9 C8 H8 119.4 . . ?
C8 C9 C4 117.5(3) . . ?
C8 C9 C10 121.9(3) . . ?
C4 C9 C10 120.6(3) . . ?
C11 C10 C9 117.2(3) . . ?
C11 C10 C13 122.4(3) . . ?
C9 C10 C13 120.4(3) . . ?
C10 C11 C2 121.6(3) . . ?
C10 C11 C12 130.8(3) . . ?
C2 C11 C12 107.6(3) . . ?
O1 C12 C11 104.6(3) . . ?
O1 C12 H12A 110.8 . . ?
C11 C12 H12A 110.8 . . ?
O1 C12 H12B 110.8 . . ?
C11 C12 H12B 110.8 . . ?
H12A C12 H12B 108.9 . . ?
C18 C13 C14 116.2(3) . . ?
C18 C13 C10 121.0(3) . . ?
C14 C13 C10 122.8(3) . . ?
C13 C14 C15 121.7(4) . . ?
C13 C14 H14 119.2 . . ?
C15 C14 H14 119.2 . . ?
C16 C15 C14 122.3(4) . . ?
C16 C15 H15 118.9 . . ?
C14 C15 H15 118.9 . . ?
C17 C16 C15 115.6(4) . . ?
C17 C16 C19 123.2(3) . . ?
C15 C16 C19 121.2(4) . . ?
C16 C17 C18 122.6(4) . . ?
C16 C17 H17 118.7 . . ?
C18 C17 H17 118.7 . . ?
C13 C18 C17 121.4(4) . . ?
C13 C18 H18 119.3 . . ?
C17 C18 H18 119.3 . . ?
C20 C19 C24 117.4(4) . . ?
C20 C19 C16 121.9(4) . . ?
C24 C19 C16 120.7(4) . . ?
C19 C20 C21 120.8(4) . . ?
C19 C20 H20 119.6 . . ?
C21 C20 H20 119.6 . . ?
C22 C21 C20 121.3(5) . . ?
C22 C21 H21 119.4 . . ?
C20 C21 H21 119.4 . . ?
C21 C22 C23 119.0(5) . . ?
C21 C22 H22 120.5 . . ?
C23 C22 H22 120.5 . . ?
C22 C23 C24 120.6(5) . . ?
C22 C23 H23 119.7 . . ?
C24 C23 H23 119.7 . . ?
C19 C24 C23 120.9(5) . . ?
C19 C24 H24 119.5 . . ?
C23 C24 H24 119.5 . . ?
C1 O1 C12 111.0(3) . . ?

loop_
_geom_bond_atom_site_label_1
_geom_bond_atom_site_label_2
_geom_bond_distance
_geom_bond_site_symmetry_2
_geom_bond_publ_flag
C1 O2 1.205(4) . ?
C1 O1 1.361(5) . ?
C1 C2 1.460(5) . ?
C2 C3 1.352(5) . ?
C2 C11 1.394(5) . ?
C3 C4 1.409(4) . ?
C3 H3 0.9300 . ?
C4 C5 1.409(5) . ?
C4 C9 1.427(4) . ?
C5 C6 1.356(5) . ?
C5 H5 0.9300 . ?
C6 C7 1.401(5) . ?
C6 H6 0.9300 . ?
C7 C8 1.349(5) . ?
C7 H7 0.9300 . ?
C8 C9 1.413(5) . ?
C8 H8 0.9300 . ?
C9 C10 1.432(5) . ?
C10 C11 1.368(5) . ?
C10 C13 1.489(4) . ?
C11 C12 1.502(5) . ?
C12 O1 1.443(4) . ?
C12 H12A 0.9700 . ?
C12 H12B 0.9700 . ?
C13 C18 1.359(5) . ?
C13 C14 1.363(5) . ?
C14 C15 1.381(5) . ?
C14 H14 0.9300 . ?
C15 C16 1.359(5) . ?
C15 H15 0.9300 . ?
C16 C17 1.355(5) . ?
C16 C19 1.481(5) . ?
C17 C18 1.383(5) . ?
C17 H17 0.9300 . ?
C18 H18 0.9300 . ?
C19 C20 1.363(5) . ?
C19 C24 1.369(5) . ?
C20 C21 1.386(6) . ?
C20 H20 0.9300 . ?
C21 C22 1.331(7) . ?
C21 H21 0.9300 . ?
C22 C23 1.354(7) . ?
C22 H22 0.9300 . ?
C23 C24 1.381(6) . ?
C23 H23 0.9300 . ?
C24 H24 0.9300 . ?

loop_
_geom_torsion_atom_site_label_1
_geom_torsion_atom_site_label_2
_geom_torsion_atom_site_label_3
_geom_torsion_atom_site_label_4
_geom_torsion
_geom_torsion_site_symmetry_1
_geom_torsion_site_symmetry_2
_geom_torsion_site_symmetry_3
_geom_torsion_site_symmetry_4
_geom_torsion_publ_flag
O2 C1 C2 C3 -0.6(7) . . . . ?
O1 C1 C2 C3 -179.3(3) . . . . ?
O2 C1 C2 C11 178.3(4) . . . . ?
O1 C1 C2 C11 -0.3(4) . . . . ?
C11 C2 C3 C4 1.2(5) . . . . ?
C1 C2 C3 C4 179.9(3) . . . . ?
C2 C3 C4 C5 179.3(3) . . . . ?
C2 C3 C4 C9 -1.5(5) . . . . ?
C3 C4 C5 C6 -179.6(4) . . . . ?
C9 C4 C5 C6 1.2(6) . . . . ?
C4 C5 C6 C7 -0.8(6) . . . . ?
C5 C6 C7 C8 0.2(7) . . . . ?
C6 C7 C8 C9 -0.1(6) . . . . ?
C7 C8 C9 C4 0.5(5) . . . . ?
C7 C8 C9 C10 179.9(4) . . . . ?
C3 C4 C9 C8 179.8(3) . . . . ?
C5 C4 C9 C8 -1.0(5) . . . . ?
C3 C4 C9 C10 0.3(5) . . . . ?
C5 C4 C9 C10 179.5(3) . . . . ?
C8 C9 C10 C11 -178.1(3) . . . . ?
C4 C9 C10 C11 1.3(5) . . . . ?
C8 C9 C10 C13 3.1(5) . . . . ?
C4 C9 C10 C13 -177.4(3) . . . . ?
C9 C10 C11 C2 -1.8(5) . . . . ?
C13 C10 C11 C2 176.9(3) . . . . ?
C9 C10 C11 C12 179.0(4) . . . . ?
C13 C10 C11 C12 -2.3(6) . . . . ?
C3 C2 C11 C10 0.6(5) . . . . ?
C1 C2 C11 C10 -178.4(3) . . . . ?
C3 C2 C11 C12 179.9(3) . . . . ?
C1 C2 C11 C12 0.9(4) . . . . ?
C10 C11 C12 O1 178.1(3) . . . . ?
C2 C11 C12 O1 -1.2(4) . . . . ?
C11 C10 C13 C18 -89.7(5) . . . . ?
C9 C10 C13 C18 89.0(5) . . . . ?
C11 C10 C13 C14 90.3(5) . . . . ?
C9 C10 C13 C14 -91.0(5) . . . . ?
C18 C13 C14 C15 -5.6(7) . . . . ?
C10 C13 C14 C15 174.4(5) . . . . ?
C13 C14 C15 C16 1.3(9) . . . . ?
C14 C15 C16 C17 3.1(8) . . . . ?
C14 C15 C16 C19 -178.4(5) . . . . ?
C15 C16 C17 C18 -3.1(7) . . . . ?
C19 C16 C17 C18 178.4(4) . . . . ?
C14 C13 C18 C17 5.5(7) . . . . ?
C10 C13 C18 C17 -174.5(4) . . . . ?
C16 C17 C18 C13 -1.3(8) . . . . ?
C17 C16 C19 C20 140.5(5) . . . . ?
C15 C16 C19 C20 -37.9(6) . . . . ?
C17 C16 C19 C24 -39.2(6) . . . . ?
C15 C16 C19 C24 142.3(5) . . . . ?
C24 C19 C20 C21 -0.5(7) . . . . ?
C16 C19 C20 C21 179.8(4) . . . . ?
C19 C20 C21 C22 0.9(9) . . . . ?
C20 C21 C22 C23 -0.8(9) . . . . ?
C21 C22 C23 C24 0.3(10) . . . . ?
C20 C19 C24 C23 0.0(8) . . . . ?
C16 C19 C24 C23 179.7(5) . . . . ?
C22 C23 C24 C19 0.0(9) . . . . ?
O2 C1 O1 C12 -179.2(4) . . . . ?
C2 C1 O1 C12 -0.4(4) . . . . ?
C11 C12 O1 C1 1.0(4) . . . . ?
